data_2014562
loop_
_publ_author_name
'Agata Bia\/lo\'nska'
'Zbigniew Ciunik'

_publ_section_title
;
 Brucine and two solvates
;
_journal_issue 12
_journal_name_full 'Acta Crystallographica Section C'
_journal_page_first o853
_journal_page_last o855
_journal_paper_doi 10.1107/S0108270104024874
_journal_volume 60
_journal_year 2004
_chemical_formula_iupac 'C23 H26 N2 O4'
_chemical_formula_moiety 'C23 H26 N2 O4'
_chemical_formula_sum 'C23 H26 N2 O4'
_chemical_formula_weight 394.46
_chemical_name_common brucine
_chemical_name_systematic
;
2,3-dimethoxystrychnidin-10-one
;
_space_group_IT_number 4
_symmetry_cell_setting monoclinic
_symmetry_space_group_name_Hall 'P 2yb'
_symmetry_space_group_name_H-M 'P 1 21 1'
_atom_sites_solution_hydrogens geom
_atom_sites_solution_primary direct
_atom_sites_solution_secondary difmap
_audit_creation_method SHELXL-97
_cell_angle_alpha 90.00
_cell_angle_beta 99.68(3)
_cell_angle_gamma 90.00
_cell_formula_units_Z 2
_cell_length_a 7.992(2)
_cell_length_b 12.704(3)
_cell_length_c 9.471(2)
_cell_measurement_reflns_used 2231
_cell_measurement_temperature 100(2)
_cell_measurement_theta_max 27.00
_cell_measurement_theta_min 3.48
_cell_volume 947.9(4)
_computing_cell_refinement 'CrysAlis RED (Oxford Diffraction, 2001)'
_computing_data_collection 'CrysAlis CCD (Oxford Diffraction, 2001)'
_computing_data_reduction 'CrysAlis RED'
_computing_molecular_graphics 'SHELXTL-NT (Bruker, 1999)'
_computing_publication_material SHELXL97
_computing_structure_refinement 'SHELXL97 (Sheldrick, 1997)'
_computing_structure_solution 'SHELXS97 (Sheldrick, 1990)'
_diffrn_ambient_temperature 100(2)
_diffrn_measured_fraction_theta_full 0.981
_diffrn_measured_fraction_theta_max 0.981
_diffrn_measurement_device_type 'Kuma KM-4 CCD'
_diffrn_measurement_method '\w scan'
_diffrn_radiation_monochromator graphite
_diffrn_radiation_source 'fine-focus sealed tube'
_diffrn_radiation_type MoK\a
_diffrn_radiation_wavelength 0.71073
_diffrn_reflns_av_R_equivalents 0.0323
_diffrn_reflns_av_sigmaI/netI 0.0294
_diffrn_reflns_limit_h_max 10
_diffrn_reflns_limit_h_min -10
_diffrn_reflns_limit_k_max 11
_diffrn_reflns_limit_k_min -16
_diffrn_reflns_limit_l_max 12
_diffrn_reflns_limit_l_min -12
_diffrn_reflns_number 5627
_diffrn_reflns_theta_full 27.00
_diffrn_reflns_theta_max 27.00
_diffrn_reflns_theta_min 3.48
_diffrn_standards_number 0
_exptl_absorpt_coefficient_mu 0.095
_exptl_absorpt_correction_type none
_exptl_crystal_colour colourless
_exptl_crystal_density_diffrn 1.382
_exptl_crystal_density_method 'not measured'
_exptl_crystal_description plate
_exptl_crystal_F_000 420
_exptl_crystal_size_max 0.30
_exptl_crystal_size_mid 0.25
_exptl_crystal_size_min 0.25
_refine_diff_density_max 0.194
_refine_diff_density_min -0.218
_refine_ls_abs_structure_details 'from known structure'
_refine_ls_extinction_method none
_refine_ls_goodness_of_fit_ref 1.097
_refine_ls_hydrogen_treatment constr
_refine_ls_matrix_type full
_refine_ls_number_parameters 262
_refine_ls_number_reflns 2126
_refine_ls_number_restraints 1
_refine_ls_restrained_S_all 1.097
_refine_ls_R_factor_all 0.0427
_refine_ls_R_factor_gt 0.0397
_refine_ls_shift/su_max 0.001
_refine_ls_shift/su_mean 0.000
_refine_ls_structure_factor_coef Fsqd
_refine_ls_weighting_details 'calc w=1/[\s^2^(Fo^2^)+(0.0318P)^2^+0.4569P] where P=(Fo^2^+2Fc^2^)/3'
_refine_ls_weighting_scheme calc
_refine_ls_wR_factor_gt 0.0864
_refine_ls_wR_factor_ref 0.0887
_reflns_number_gt 2021
_reflns_number_total 2126
_reflns_threshold_expression I>2\s(I)
_cod_data_source_file sq1174.cif
_cod_data_source_block I
_cod_depositor_comments
;
The following automatic conversions were performed:
'_symmetry_cell_setting' value 'Monoclinic' changed to 'monoclinic'
according to '/home/saulius/struct/CIF-dictionaries/cif_core.dic'
dictionary named 'cif_core.dic' version 2.4.1 from 2010-06-29.

Automatic conversion script
Id: cif_fix_enum 1527 2010-12-29 10:47:43Z saulius 

The following automatic conversions were performed:

'_symmetry_cell_setting' value 'Monoclinic' changed to 'monoclinic'
according to /home/saulius/struct/CIF-dictionaries/cif_core.dic
dictionary named 'cif_core.dic' version 2.4.1 from 2010-06-29.

Automatic conversion script
Id: cif_fix_values 1715 2011-07-08 13:25:40Z adriana 
;
_cod_original_sg_symbol_H-M 'P 21'
_cod_database_code 2014562

loop_
_symmetry_equiv_pos_as_xyz
'x, y, z'
'-x, y+1/2, -z'

loop_
_atom_site_label
_atom_site_fract_x
_atom_site_fract_y
_atom_site_fract_z
_atom_site_U_iso_or_equiv
_atom_site_adp_type
_atom_site_calc_flag
_atom_site_refinement_flags
_atom_site_occupancy
_atom_site_disorder_assembly
_atom_site_disorder_group
_atom_site_type_symbol
O1 0.7195(2) -0.09506(15) 0.8236(2) 0.0240(4) Uani d . 1 . . O
O2 0.8858(2) 0.49240(14) 1.28786(17) 0.0191(4) Uani d . 1 . . O
O3 0.7917(2) 0.59245(15) 1.05067(18) 0.0208(4) Uani d . 1 . . O
O4 0.8767(3) 0.09616(16) 1.24284(19) 0.0265(4) Uani d . 1 . . O
N1 0.8383(3) 0.15842(18) 1.0145(2) 0.0185(5) Uani d . 1 . . N
N2 0.6901(3) 0.22198(19) 0.5303(2) 0.0207(5) Uani d . 1 . . N
C1 0.8688(3) 0.3218(2) 1.1709(3) 0.0186(5) Uani d . 1 . . C
H1 0.9021 0.2805 1.2636 0.019 Uiso d . 1 . . H
C2 0.8541(3) 0.4302(2) 1.1673(3) 0.0168(5) Uani d . 1 . . C
C3 0.8060(3) 0.4855(2) 1.0380(3) 0.0164(5) Uani d . 1 . . C
C4 0.7749(3) 0.4305(2) 0.9092(3) 0.0189(5) Uani d . 1 . . C
H4 0.7434 0.4711 0.8118 0.024 Uiso d . 1 . . H
C5 0.7912(3) 0.3219(2) 0.9105(3) 0.0185(5) Uani d . 1 . . C
C6 0.8362(3) 0.2687(2) 1.0396(3) 0.0167(5) Uani d . 1 . . C
C7 0.7786(3) 0.24670(19) 0.7862(3) 0.0168(5) Uani d . 1 . . C
C8 0.7768(3) 0.1374(2) 0.8604(3) 0.0185(5) Uani d . 1 . . C
H8 0.8521 0.0866 0.8207 0.019 Uiso d . 1 . . H
C9 0.8306(3) 0.0820(2) 1.1137(3) 0.0203(5) Uani d . 1 . . C
C10 0.7635(4) -0.0242(2) 1.0566(3) 0.0241(6) Uani d . 1 . . C
H10A 0.8593 -0.0713 1.0488 0.039 Uiso d . 1 . . H
H10B 0.7140 -0.0591 1.1340 0.029 Uiso d . 1 . . H
C11 0.6394(3) -0.0275(2) 0.9124(3) 0.0222(6) Uani d . 1 . . C
H11 0.5328 -0.0617 0.9251 0.022 Uiso d . 1 . . H
C12 0.6137(4) -0.1262(2) 0.6922(3) 0.0285(6) Uani d . 1 . . C
H12A 0.4928 -0.1398 0.7131 0.044 Uiso d . 1 . . H
H12B 0.6610 -0.1946 0.6694 0.034 Uiso d . 1 . . H
C13 0.6174(4) -0.0484(2) 0.5742(3) 0.0245(6) Uani d . 1 . . C
H13 0.6704 -0.0741 0.4906 0.031 Uiso d . 1 . . H
C14 0.5669(3) 0.0509(2) 0.5798(3) 0.0226(6) Uani d . 1 . . C
C15 0.5901(4) 0.1302(2) 0.4662(3) 0.0240(6) Uani d . 1 . . C
H15A 0.4689 0.1582 0.4163 0.032 Uiso d . 1 . . H
H15B 0.6559 0.1006 0.3949 0.017 Uiso d . 1 . . H
C16 0.8719(3) 0.1943(2) 0.5708(3) 0.0209(5) Uani d . 1 . . C
H16A 0.8893 0.1159 0.5914 0.019 Uiso d . 1 . . H
H16B 0.9326 0.2080 0.4884 0.015 Uiso d . 1 . . H
C17 0.9328(3) 0.2548(2) 0.7076(3) 0.0193(5) Uani d . 1 . . C
H17A 0.9462 0.3322 0.6896 0.021 Uiso d . 1 . . H
H17B 1.0386 0.2198 0.7629 0.019 Uiso d . 1 . . H
C18 0.6052(3) 0.0832(2) 0.8523(3) 0.0200(5) Uani d . 1 . . C
H18 0.5424 0.1229 0.9216 0.019 Uiso d . 1 . . H
C19 0.4924(3) 0.0951(2) 0.7045(3) 0.0217(5) Uani d . 1 . . C
H19 0.3798 0.0606 0.7125 0.023 Uiso d . 1 . . H
C20 0.4640(3) 0.2143(2) 0.6826(3) 0.0218(5) Uani d . 1 . . C
H20A 0.4235 0.2443 0.7700 0.025 Uiso d . 1 . . H
H20B 0.3695 0.2265 0.5933 0.021 Uiso d . 1 . . H
C21 0.6304(3) 0.2647(2) 0.6607(3) 0.0195(5) Uani d . 1 . . C
H21A 0.6114 0.3445 0.6533 0.017 Uiso d . 1 . . H
C22 0.9123(3) 0.4396(2) 1.4230(3) 0.0229(6) Uani d . 1 . . C
H22A 0.8143 0.3922 1.4322 0.024 Uiso d . 1 . . H
H22B 1.0188 0.4020 1.4335 0.019 Uiso d . 1 . . H
H22C 0.9212 0.4956 1.5009 0.031 Uiso d . 1 . . H
C23 0.7396(4) 0.6499(2) 0.9210(3) 0.0238(6) Uani d . 1 . . C
H23A 0.8210 0.6387 0.8485 0.027 Uiso d . 1 . . H
H23B 0.6216 0.6279 0.8722 0.020 Uiso d . 1 . . H
H23C 0.7404 0.7291 0.9469 0.023 Uiso d . 1 . . H

loop_
_atom_site_aniso_label
_atom_site_aniso_U_11
_atom_site_aniso_U_22
_atom_site_aniso_U_33
_atom_site_aniso_U_12
_atom_site_aniso_U_13
_atom_site_aniso_U_23
O1 0.0279(10) 0.0186(10) 0.0244(10) 0.0013(8) 0.0015(8) -0.0005(8)
O2 0.0269(9) 0.0153(9) 0.0150(8) 0.0000(8) 0.0026(7) 0.0001(7)
O3 0.0292(10) 0.0138(9) 0.0190(9) 0.0010(8) 0.0026(7) 0.0032(7)
O4 0.0400(11) 0.0223(10) 0.0176(9) 0.0014(9) 0.0059(8) 0.0009(8)
N1 0.0222(11) 0.0162(11) 0.0171(10) -0.0006(9) 0.0030(8) -0.0001(9)
N2 0.0251(11) 0.0187(11) 0.0172(10) -0.0003(9) 0.0005(8) -0.0023(9)
C1 0.0200(12) 0.0191(13) 0.0170(12) -0.0009(10) 0.0033(9) 0.0026(10)
C2 0.0153(12) 0.0195(13) 0.0155(12) -0.0025(10) 0.0021(9) -0.0014(10)
C3 0.0194(12) 0.0120(12) 0.0185(12) -0.0003(10) 0.0051(9) 0.0032(10)
C4 0.0203(13) 0.0173(13) 0.0187(12) -0.0011(10) 0.0020(10) 0.0029(10)
C5 0.0202(13) 0.0178(13) 0.0177(12) 0.0000(10) 0.0035(10) -0.0007(10)
C6 0.0174(11) 0.0133(13) 0.0192(13) 0.0002(9) 0.0027(9) 0.0013(10)
C7 0.0203(12) 0.0125(12) 0.0171(12) -0.0003(10) 0.0017(9) 0.0009(10)
C8 0.0208(13) 0.0183(13) 0.0156(12) -0.0009(10) 0.0010(9) 0.0027(10)
C9 0.0223(13) 0.0194(14) 0.0207(12) 0.0038(11) 0.0078(10) 0.0038(11)
C10 0.0328(14) 0.0153(14) 0.0234(13) -0.0015(12) 0.0028(11) 0.0047(11)
C11 0.0209(13) 0.0197(14) 0.0269(13) -0.0028(11) 0.0065(10) 0.0036(11)
C12 0.0384(16) 0.0183(14) 0.0258(14) -0.0064(13) -0.0030(12) -0.0019(12)
C13 0.0292(14) 0.0204(14) 0.0222(13) -0.0028(11) 0.0000(10) -0.0009(11)
C14 0.0222(13) 0.0201(14) 0.0230(13) -0.0024(11) -0.0031(10) 0.0004(11)
C15 0.0301(14) 0.0190(14) 0.0212(13) -0.0020(11) -0.0007(10) -0.0021(11)
C16 0.0261(13) 0.0207(14) 0.0158(12) 0.0001(11) 0.0035(10) 0.0000(10)
C17 0.0236(12) 0.0174(12) 0.0171(12) 0.0005(11) 0.0042(9) 0.0022(10)
C18 0.0202(12) 0.0181(13) 0.0213(12) 0.0003(11) 0.0026(9) -0.0007(11)
C19 0.0208(12) 0.0187(14) 0.0247(13) 0.0009(11) 0.0007(10) -0.0001(11)
C20 0.0222(13) 0.0187(13) 0.0236(13) 0.0032(11) 0.0015(10) 0.0011(11)
C21 0.0219(12) 0.0176(13) 0.0185(12) 0.0008(10) 0.0019(10) -0.0009(10)
C22 0.0276(14) 0.0236(14) 0.0170(12) -0.0024(11) 0.0018(10) 0.0024(11)
C23 0.0319(14) 0.0184(13) 0.0203(13) 0.0038(12) 0.0019(10) 0.0047(11)

loop_
_atom_type_symbol
_atom_type_description
_atom_type_scat_dispersion_real
_atom_type_scat_dispersion_imag
_atom_type_scat_source
C C 0.0033 0.0000 'International Tables Vol C Tables 4.2.6.8 and 6.1.1.4'
H H 0.0000 0.0000 'International Tables Vol C Tables 4.2.6.8 and 6.1.1.4'
N N 0.0061 0.0000 'International Tables Vol C Tables 4.2.6.8 and 6.1.1.4'
O O 0.0106 0.0000 'International Tables Vol C Tables 4.2.6.8 and 6.1.1.4'

loop_
_geom_angle_atom_site_label_1
_geom_angle_atom_site_label_2
_geom_angle_atom_site_label_3
_geom_angle
C11 O1 C12 114.8(2)
C2 O2 C22 116.9(2)
C3 O3 C23 116.6(2)
C9 N1 C6 125.8(2)
C9 N1 C8 120.3(2)
C6 N1 C8 109.3(2)
C16 N2 C15 110.9(2)
C16 N2 C21 107.9(2)
C15 N2 C21 113.4(2)
C2 C1 C6 117.1(2)
C2 C1 H1 122.9
C6 C1 H1 120.0
O2 C2 C1 123.3(2)
O2 C2 C3 114.9(2)
C1 C2 C3 121.9(2)
O3 C3 C4 124.7(2)
O3 C3 C2 115.7(2)
C4 C3 C2 119.6(2)
C5 C4 C3 119.3(2)
C5 C4 H4 120.3
C3 C4 H4 120.3
C4 C5 C6 120.2(2)
C4 C5 C7 129.1(2)
C6 C5 C7 110.6(2)
C5 C6 C1 121.9(2)
C5 C6 N1 109.9(2)
C1 C6 N1 128.2(2)
C5 C7 C17 112.3(2)
C5 C7 C21 116.6(2)
C17 C7 C21 100.91(19)
C5 C7 C8 102.6(2)
C17 C7 C8 110.2(2)
C21 C7 C8 114.5(2)
N1 C8 C18 106.06(19)
N1 C8 C7 104.9(2)
C18 C8 C7 117.1(2)
N1 C8 H8 111.5
C18 C8 H8 106.5
C7 C8 H8 110.8
O4 C9 N1 122.8(3)
O4 C9 C10 120.9(2)
N1 C9 C10 116.3(2)
C9 C10 C11 118.3(2)
C9 C10 H10A 109.5
C11 C10 H10A 108.0
C9 C10 H10B 107.1
C11 C10 H10B 111.3
H10A C10 H10B 101.3
O1 C11 C18 113.9(2)
O1 C11 C10 104.6(2)
C18 C11 C10 110.6(2)
O1 C11 H11 106.9
C18 C11 H11 110.4
C10 C11 H11 110.2
O1 C12 C13 112.5(2)
O1 C12 H12A 108.2
C13 C12 H12A 113.0
O1 C12 H12B 104.0
C13 C12 H12B 111.2
H12A C12 H12B 107.5
C14 C13 C12 123.6(3)
C14 C13 H13 120.4
C12 C13 H13 115.8
C13 C14 C15 122.1(3)
C13 C14 C19 123.0(3)
C15 C14 C19 114.8(2)
N2 C15 C14 110.8(2)
N2 C15 H15A 107.8
C14 C15 H15A 109.2
N2 C15 H15B 105.3
C14 C15 H15B 111.9
H15A C15 H15B 111.7
N2 C16 C17 105.1(2)
N2 C16 H16A 112.2
C17 C16 H16A 108.5
N2 C16 H16B 109.9
C17 C16 H16B 116.8
H16A C16 H16B 104.5
C16 C17 C7 102.2(2)
C16 C17 H17A 112.2
C7 C17 H17A 105.3
C16 C17 H17B 109.7
C7 C17 H17B 112.5
H17A C17 H17B 114.3
C8 C18 C11 107.1(2)
C8 C18 C19 112.7(2)
C11 C18 C19 118.1(2)
C8 C18 H18 106.2
C11 C18 H18 106.9
C19 C18 H18 105.0
C14 C19 C20 109.1(2)
C14 C19 C18 115.1(2)
C20 C19 C18 105.6(2)
C14 C19 H19 111.5
C20 C19 H19 108.8
C18 C19 H19 106.3
C21 C20 C19 108.7(2)
C21 C20 H20A 111.1
C19 C20 H20A 108.7
C21 C20 H20B 110.9
C19 C20 H20B 108.9
H20A C20 H20B 108.5
N2 C21 C20 111.5(2)
N2 C21 C7 105.7(2)
C20 C21 C7 114.0(2)
N2 C21 H21A 111.5
C20 C21 H21A 107.6
C7 C21 H21A 106.5
O2 C22 H22A 111.0
O2 C22 H22B 108.6
H22A C22 H22B 112.5
O2 C22 H22C 107.6
H22A C22 H22C 108.5
H22B C22 H22C 108.5
O3 C23 H23A 112.1
O3 C23 H23B 111.3
H23A C23 H23B 107.4
O3 C23 H23C 107.7
H23A C23 H23C 108.2
H23B C23 H23C 110.1

loop_
_geom_bond_atom_site_label_1
_geom_bond_atom_site_label_2
_geom_bond_site_symmetry_2
_geom_bond_distance
_geom_bond_publ_flag
O1 C11 . 1.426(3) ?
O1 C12 . 1.437(3) ?
O2 C2 . 1.376(3) ?
O2 C22 . 1.429(3) ?
O3 C3 . 1.370(3) ?
O3 C23 . 1.429(3) ?
O4 C9 . 1.230(3) ?
N1 C9 . 1.360(3) ?
N1 C6 . 1.421(3) ?
N1 C8 . 1.484(3) ?
N2 C16 . 1.481(4) ?
N2 C15 . 1.484(3) ?
N2 C21 . 1.498(3) ?
C1 C2 . 1.383(4) ?
C1 C6 . 1.400(4) ?
C1 H1 . 1.0190 ?
C2 C3 . 1.408(3) ?
C3 C4 . 1.392(4) ?
C4 C5 . 1.386(4) ?
C4 H4 . 1.0498 ?
C5 C6 . 1.390(4) ?
C5 C7 . 1.506(3) ?
C7 C17 . 1.546(3) ?
C7 C21 . 1.548(3) ?
C7 C8 . 1.557(4) ?
C8 C18 . 1.525(4) ?
C8 H8 . 0.9975 ?
C9 C10 . 1.517(4) ?
C10 C11 . 1.548(4) ?
C10 H10A . 0.9836 ?
C10 H10B . 0.9942 ?
C11 C18 . 1.525(4) ?
C11 H11 . 0.9812 ?
C12 C13 . 1.496(4) ?
C12 H12A . 1.0334 ?
C12 H12B . 0.9858 ?
C13 C14 . 1.329(4) ?
C13 H13 . 1.0132 ?
C14 C15 . 1.508(4) ?
C14 C19 . 1.517(4) ?
C15 H15A . 1.0650 ?
C15 H15B . 0.9978 ?
C16 C17 . 1.515(4) ?
C16 H16A . 1.0203 ?
C16 H16B . 1.0006 ?
C17 H17A . 1.0064 ?
C17 H17B . 1.0191 ?
C18 C19 . 1.540(3) ?
C18 H18 . 1.0232 ?
C19 C20 . 1.539(4) ?
C19 H19 . 1.0151 ?
C20 C21 . 1.521(4) ?
C20 H20A . 1.0125 ?
C20 H20B . 1.0464 ?
C21 H21A . 1.0256 ?
C22 H22A . 1.0037 ?
C22 H22B . 0.9665 ?
C22 H22C . 1.0188 ?
C23 H23A . 1.0323 ?
C23 H23B . 1.0172 ?
C23 H23C . 1.0344 ?

loop_
_geom_torsion_atom_site_label_1
_geom_torsion_atom_site_label_2
_geom_torsion_atom_site_label_3
_geom_torsion_atom_site_label_4
_geom_torsion
C22 O2 C2 C1 -8.7(3)
C22 O2 C2 C3 171.7(2)
C6 C1 C2 O2 -178.6(2)
C6 C1 C2 C3 0.9(4)
C23 O3 C3 C4 0.5(4)
C23 O3 C3 C2 -178.8(2)
O2 C2 C3 O3 -2.3(3)
C1 C2 C3 O3 178.1(2)
O2 C2 C3 C4 178.5(2)
C1 C2 C3 C4 -1.1(4)
O3 C3 C4 C5 -179.0(2)
C2 C3 C4 C5 0.2(4)
C3 C4 C5 C6 0.8(4)
C3 C4 C5 C7 -174.4(2)
C4 C5 C6 C1 -1.0(4)
C7 C5 C6 C1 175.1(2)
C4 C5 C6 N1 177.7(2)
C7 C5 C6 N1 -6.3(3)
C2 C1 C6 C5 0.1(4)
C2 C1 C6 N1 -178.3(2)
C9 N1 C6 C5 -160.9(2)
C8 N1 C6 C5 -5.0(3)
C9 N1 C6 C1 17.6(4)
C8 N1 C6 C1 173.5(2)
C4 C5 C7 C17 71.4(3)
C6 C5 C7 C17 -104.2(2)
C4 C5 C7 C21 -44.4(4)
C6 C5 C7 C21 140.0(2)
C4 C5 C7 C8 -170.3(3)
C6 C5 C7 C8 14.1(3)
C9 N1 C8 C18 46.4(3)
C6 N1 C8 C18 -111.0(2)
C9 N1 C8 C7 171.0(2)
C6 N1 C8 C7 13.5(3)
C5 C7 C8 N1 -16.1(2)
C17 C7 C8 N1 103.7(2)
C21 C7 C8 N1 -143.5(2)
C5 C7 C8 C18 101.1(2)
C17 C7 C8 C18 -139.1(2)
C21 C7 C8 C18 -26.2(3)
C6 N1 C9 O4 -25.0(4)
C8 N1 C9 O4 -178.5(2)
C6 N1 C9 C10 155.8(3)
C8 N1 C9 C10 2.3(3)
O4 C9 C10 C11 153.9(2)
N1 C9 C10 C11 -26.9(4)
C12 O1 C11 C18 -70.2(3)
C12 O1 C11 C10 168.9(2)
C9 C10 C11 O1 122.6(3)
C9 C10 C11 C18 -0.5(3)
C11 O1 C12 C13 86.6(3)
O1 C12 C13 C14 -61.3(4)
C12 C13 C14 C15 173.2(2)
C12 C13 C14 C19 -2.8(4)
C16 N2 C15 C14 74.2(3)
C21 N2 C15 C14 -47.3(3)
C13 C14 C15 N2 -122.6(3)
C19 C14 C15 N2 53.6(3)
C15 N2 C16 C17 -143.9(2)
C21 N2 C16 C17 -19.1(3)
N2 C16 C17 C7 38.3(2)
C5 C7 C17 C16 -166.7(2)
C21 C7 C17 C16 -41.7(2)
C8 C7 C17 C16 79.6(2)
N1 C8 C18 C11 -71.5(3)
C7 C8 C18 C11 171.9(2)
N1 C8 C18 C19 157.0(2)
C7 C8 C18 C19 40.4(3)
O1 C11 C18 C8 -69.4(3)
C10 C11 C18 C8 48.0(3)
O1 C11 C18 C19 59.0(3)
C10 C11 C18 C19 176.5(2)
C13 C14 C19 C20 174.6(2)
C15 C14 C19 C20 -1.6(3)
C13 C14 C19 C18 56.1(4)
C15 C14 C19 C18 -120.1(3)
C8 C18 C19 C14 59.4(3)
C11 C18 C19 C14 -66.4(3)
C8 C18 C19 C20 -61.0(3)
C11 C18 C19 C20 173.2(2)
C14 C19 C20 C21 -54.4(3)
C18 C19 C20 C21 70.0(3)
C16 N2 C21 C20 -132.2(2)
C15 N2 C21 C20 -8.9(3)
C16 N2 C21 C7 -7.8(3)
C15 N2 C21 C7 115.5(2)
C19 C20 C21 N2 61.4(3)
C19 C20 C21 C7 -58.3(3)
C5 C7 C21 N2 152.6(2)
C17 C7 C21 N2 30.6(2)
C8 C7 C21 N2 -87.7(3)
C5 C7 C21 C20 -84.6(3)
C17 C7 C21 C20 153.4(2)
C8 C7 C21 C20 35.1(3)

loop_
_cod_related_entry_id
_cod_related_entry_database
_cod_related_entry_code
1 ChemSpider 390579
